data_7132177
loop_
_publ_author_name
'Mettler, Marie'
'Dewandre, Adrien'
'Tumanov, Nikolay'
'Wouters, Johan'
'Septavaux, Jean'

_publ_section_title
;
 Single crystal formation in core-shell capsules.
;
_journal_name_full 'Chemical communications (Cambridge, England)'
_journal_paper_doi 10.1039/d3cc03727d
_journal_year 2023
_chemical_formula_moiety 'Cl Na'
_chemical_formula_sum 'Cl Na'
_chemical_formula_weight 58.44
_chemical_name_common 'rock salt'
_chemical_name_systematic 'sodium chloride'
_space_group_crystal_system cubic
_space_group_IT_number 225
_space_group_name_Hall '-F 4 2 3'
_space_group_name_H-M_alt 'F m -3 m'
_atom_sites_solution_primary dual
_atom_sites_solution_secondary dual
_audit_creation_date 2023-04-05
_audit_creation_method
;
Olex2 1.5
(compiled 2021.12.09 svn.r5202d8cf for OlexSys, GUI svn.r6439)
;
_cell_angle_alpha 90
_cell_angle_beta 90
_cell_angle_gamma 90
_cell_formula_units_Z 4
_cell_length_a 5.6357(3)
_cell_length_b 5.6357(3)
_cell_length_c 5.6357(3)
_cell_measurement_reflns_used 206
_cell_measurement_temperature 295(2)
_cell_measurement_theta_max 32.2330
_cell_measurement_theta_min 6.2540
_cell_volume 178.996(17)
_computing_cell_refinement 'CrysAlisPro 1.171.40.53 (Rigaku OD, 2019)'
_computing_data_collection 'CrysAlisPro 1.171.40.53 (Rigaku OD, 2019)'
_computing_data_reduction 'CrysAlisPro 1.171.40.53 (Rigaku OD, 2019)'
_computing_molecular_graphics 'Olex2 1.5 (Dolomanov et al., 2009)'
_computing_publication_material 'Olex2 1.5 (Dolomanov et al., 2009)'
_computing_structure_refinement 'SHELXL 2019/3 (Sheldrick, 2015)'
_computing_structure_solution 'SHELXT 2014/5 (Sheldrick, 2014)'
_diffrn_ambient_temperature 295(2)
_diffrn_detector 'CCD plate'
_diffrn_detector_area_resol_mean 10.3712
_diffrn_detector_type Ruby
_diffrn_measured_fraction_theta_full 1.000
_diffrn_measured_fraction_theta_max 1.000
_diffrn_measurement_details
;
List of Runs (angles in degrees, time in seconds):

  # Type    Start    End  Width  t~exp~   \w     \q     \k     \f   Frames
--------------------------------------------------------------------------
  1  \w     -6.00  38.00   1.00    5.00    --   19.07  77.00-150.00   44
  2  \w    -17.00  35.00   1.00    5.00    --   19.07 -77.00 -30.00   52
  3  \w    -83.00 -20.00   1.00    5.00    --  -19.23 -38.00  60.00   63
;
_diffrn_measurement_device 'four-circle diffractometer'
_diffrn_measurement_device_type 'Xcalibur, Ruby, Gemini ultra'
_diffrn_measurement_method '\w scans'
_diffrn_orient_matrix_type 'CrysAlisPro convention (1999,Acta A55,543-557)'
_diffrn_orient_matrix_UB_11 -0.1023072000
_diffrn_orient_matrix_UB_12 -0.0683046000
_diffrn_orient_matrix_UB_13 -0.0265340000
_diffrn_orient_matrix_UB_21 0.0181122000
_diffrn_orient_matrix_UB_22 0.0204207000
_diffrn_orient_matrix_UB_23 -0.1228213000
_diffrn_orient_matrix_UB_31 0.0709564000
_diffrn_orient_matrix_UB_32 -0.1038025000
_diffrn_orient_matrix_UB_33 -0.0067250000
_diffrn_radiation_monochromator graphite
_diffrn_radiation_probe x-ray
_diffrn_radiation_type 'Mo K\a'
_diffrn_radiation_wavelength 0.71073
_diffrn_reflns_av_R_equivalents 0.0228
_diffrn_reflns_av_unetI/netI 0.0131
_diffrn_reflns_Laue_measured_fraction_full 1.000
_diffrn_reflns_Laue_measured_fraction_max 1.000
_diffrn_reflns_limit_h_max 3
_diffrn_reflns_limit_h_min -8
_diffrn_reflns_limit_k_max 6
_diffrn_reflns_limit_k_min -8
_diffrn_reflns_limit_l_max 8
_diffrn_reflns_limit_l_min -3
_diffrn_reflns_number 212
_diffrn_reflns_point_group_measured_fraction_full 1.000
_diffrn_reflns_point_group_measured_fraction_max 1.000
_diffrn_reflns_theta_full 25.242
_diffrn_reflns_theta_max 30.295
_diffrn_reflns_theta_min 6.270
_diffrn_source 'fine-focus sealed X-ray tube'
_diffrn_source_type 'Enhance (Mo) X-ray Source'
_exptl_absorpt_coefficient_mu 1.774
_exptl_absorpt_correction_T_max 0.904
_exptl_absorpt_correction_T_min 0.833
_exptl_absorpt_correction_type analytical
_exptl_absorpt_process_details
;
CrysAlisPro 1.171.40.53 (Rigaku Oxford Diffraction, 2019)
Analytical numeric absorption correction using a multifaceted crystal
			model based on expressions derived by R.C. Clark & J.S. Reid.
(Clark, R. C. & Reid, J. S. (1995). Acta Cryst. A51, 887-897)
Empirical absorption correction using spherical harmonics,
 implemented in SCALE3 ABSPACK scaling algorithm.
;
_exptl_crystal_colour colourless
_exptl_crystal_density_diffrn 2.169
_exptl_crystal_description block
_exptl_crystal_F_000 112
_exptl_crystal_preparation
;
crystallized and measured in a plactic sphere
;
_exptl_crystal_size_max 0.15
_exptl_crystal_size_mid 0.12
_exptl_crystal_size_min 0.059
_refine_diff_density_max 0.107
_refine_diff_density_min -0.092
_refine_diff_density_rms 0.032
_refine_ls_extinction_coef 0.044(9)
_refine_ls_extinction_expression Fc^*^=kFc[1+0.001xFc^2^\l^3^/sin(2\q)]^-1/4^
_refine_ls_extinction_method 'SHELXL-2019/2 (Sheldrick 2019)'
_refine_ls_goodness_of_fit_ref 1.246
_refine_ls_hydrogen_treatment undef
_refine_ls_matrix_type full
_refine_ls_number_parameters 4
_refine_ls_number_reflns 26
_refine_ls_number_restraints 0
_refine_ls_restrained_S_all 1.246
_refine_ls_R_factor_all 0.0102
_refine_ls_R_factor_gt 0.0102
_refine_ls_shift/su_max 0.000
_refine_ls_shift/su_mean 0.000
_refine_ls_structure_factor_coef Fsqd
_refine_ls_weighting_details 'w=1/[\s^2^(Fo^2^)+0.1711P] where P=(Fo^2^+2Fc^2^)/3'
_refine_ls_weighting_scheme calc
_refine_ls_wR_factor_gt 0.0239
_refine_ls_wR_factor_ref 0.0239
_reflns_Friedel_coverage 0.000
_reflns_number_gt 26
_reflns_number_total 26
_reflns_threshold_expression 'I > 2\s(I)'
_cod_data_source_file d3cc03727d2.cif
_cod_data_source_block nt1009_NaCl_in_capsule
_cod_original_cell_volume 179.00(3)
_cod_database_code 7132177
_shelx_shelxl_version_number 2019/3
_chemical_oxdiff_formula NaCl
_shelx_space_group_comment
;
The symmetry employed for this shelxl refinement is uniquely defined
by the following loop, which should always be used as a source of
symmetry information in preference to the above space-group names.
They are only intended as comments.
;
_shelx_estimated_absorpt_t_max 0.903
_shelx_estimated_absorpt_t_min 0.777
_olex2_refinement_description
;
;
_olex2_submission_special_instructions 'No special instructions were received'
_oxdiff_exptl_absorpt_empirical_details
;
Empirical correction (ABSPACK) includes:
- Absorption correction using spherical harmonics
- Frame scaling
;
_oxdiff_exptl_absorpt_empirical_full_max 1.085
_oxdiff_exptl_absorpt_empirical_full_min 0.912

loop_
_space_group_symop_operation_xyz
'x, y, z'
'-x, -y, z'
'-x, y, -z'
'x, -y, -z'
'z, x, y'
'z, -x, -y'
'-z, -x, y'
'-z, x, -y'
'y, z, x'
'-y, z, -x'
'y, -z, -x'
'-y, -z, x'
'y, x, -z'
'-y, -x, -z'
'y, -x, z'
'-y, x, z'
'x, z, -y'
'-x, z, y'
'-x, -z, -y'
'x, -z, y'
'z, y, -x'
'z, -y, x'
'-z, y, x'
'-z, -y, -x'
'x, y+1/2, z+1/2'
'-x, -y+1/2, z+1/2'
'-x, y+1/2, -z+1/2'
'x, -y+1/2, -z+1/2'
'z, x+1/2, y+1/2'
'z, -x+1/2, -y+1/2'
'-z, -x+1/2, y+1/2'
'-z, x+1/2, -y+1/2'
'y, z+1/2, x+1/2'
'-y, z+1/2, -x+1/2'
'y, -z+1/2, -x+1/2'
'-y, -z+1/2, x+1/2'
'y, x+1/2, -z+1/2'
'-y, -x+1/2, -z+1/2'
'y, -x+1/2, z+1/2'
'-y, x+1/2, z+1/2'
'x, z+1/2, -y+1/2'
'-x, z+1/2, y+1/2'
'-x, -z+1/2, -y+1/2'
'x, -z+1/2, y+1/2'
'z, y+1/2, -x+1/2'
'z, -y+1/2, x+1/2'
'-z, y+1/2, x+1/2'
'-z, -y+1/2, -x+1/2'
'x+1/2, y, z+1/2'
'-x+1/2, -y, z+1/2'
'-x+1/2, y, -z+1/2'
'x+1/2, -y, -z+1/2'
'z+1/2, x, y+1/2'
'z+1/2, -x, -y+1/2'
'-z+1/2, -x, y+1/2'
'-z+1/2, x, -y+1/2'
'y+1/2, z, x+1/2'
'-y+1/2, z, -x+1/2'
'y+1/2, -z, -x+1/2'
'-y+1/2, -z, x+1/2'
'y+1/2, x, -z+1/2'
'-y+1/2, -x, -z+1/2'
'y+1/2, -x, z+1/2'
'-y+1/2, x, z+1/2'
'x+1/2, z, -y+1/2'
'-x+1/2, z, y+1/2'
'-x+1/2, -z, -y+1/2'
'x+1/2, -z, y+1/2'
'z+1/2, y, -x+1/2'
'z+1/2, -y, x+1/2'
'-z+1/2, y, x+1/2'
'-z+1/2, -y, -x+1/2'
'x+1/2, y+1/2, z'
'-x+1/2, -y+1/2, z'
'-x+1/2, y+1/2, -z'
'x+1/2, -y+1/2, -z'
'z+1/2, x+1/2, y'
'z+1/2, -x+1/2, -y'
'-z+1/2, -x+1/2, y'
'-z+1/2, x+1/2, -y'
'y+1/2, z+1/2, x'
'-y+1/2, z+1/2, -x'
'y+1/2, -z+1/2, -x'
'-y+1/2, -z+1/2, x'
'y+1/2, x+1/2, -z'
'-y+1/2, -x+1/2, -z'
'y+1/2, -x+1/2, z'
'-y+1/2, x+1/2, z'
'x+1/2, z+1/2, -y'
'-x+1/2, z+1/2, y'
'-x+1/2, -z+1/2, -y'
'x+1/2, -z+1/2, y'
'z+1/2, y+1/2, -x'
'z+1/2, -y+1/2, x'
'-z+1/2, y+1/2, x'
'-z+1/2, -y+1/2, -x'
'-x, -y, -z'
'x, y, -z'
'x, -y, z'
'-x, y, z'
'-z, -x, -y'
'-z, x, y'
'z, x, -y'
'z, -x, y'
'-y, -z, -x'
'y, -z, x'
'-y, z, x'
'y, z, -x'
'-y, -x, z'
'y, x, z'
'-y, x, -z'
'y, -x, -z'
'-x, -z, y'
'x, -z, -y'
'x, z, y'
'-x, z, -y'
'-z, -y, x'
'-z, y, -x'
'z, -y, -x'
'z, y, x'
'-x, -y+1/2, -z+1/2'
'x, y+1/2, -z+1/2'
'x, -y+1/2, z+1/2'
'-x, y+1/2, z+1/2'
'-z, -x+1/2, -y+1/2'
'-z, x+1/2, y+1/2'
'z, x+1/2, -y+1/2'
'z, -x+1/2, y+1/2'
'-y, -z+1/2, -x+1/2'
'y, -z+1/2, x+1/2'
'-y, z+1/2, x+1/2'
'y, z+1/2, -x+1/2'
'-y, -x+1/2, z+1/2'
'y, x+1/2, z+1/2'
'-y, x+1/2, -z+1/2'
'y, -x+1/2, -z+1/2'
'-x, -z+1/2, y+1/2'
'x, -z+1/2, -y+1/2'
'x, z+1/2, y+1/2'
'-x, z+1/2, -y+1/2'
'-z, -y+1/2, x+1/2'
'-z, y+1/2, -x+1/2'
'z, -y+1/2, -x+1/2'
'z, y+1/2, x+1/2'
'-x+1/2, -y, -z+1/2'
'x+1/2, y, -z+1/2'
'x+1/2, -y, z+1/2'
'-x+1/2, y, z+1/2'
'-z+1/2, -x, -y+1/2'
'-z+1/2, x, y+1/2'
'z+1/2, x, -y+1/2'
'z+1/2, -x, y+1/2'
'-y+1/2, -z, -x+1/2'
'y+1/2, -z, x+1/2'
'-y+1/2, z, x+1/2'
'y+1/2, z, -x+1/2'
'-y+1/2, -x, z+1/2'
'y+1/2, x, z+1/2'
'-y+1/2, x, -z+1/2'
'y+1/2, -x, -z+1/2'
'-x+1/2, -z, y+1/2'
'x+1/2, -z, -y+1/2'
'x+1/2, z, y+1/2'
'-x+1/2, z, -y+1/2'
'-z+1/2, -y, x+1/2'
'-z+1/2, y, -x+1/2'
'z+1/2, -y, -x+1/2'
'z+1/2, y, x+1/2'
'-x+1/2, -y+1/2, -z'
'x+1/2, y+1/2, -z'
'x+1/2, -y+1/2, z'
'-x+1/2, y+1/2, z'
'-z+1/2, -x+1/2, -y'
'-z+1/2, x+1/2, y'
'z+1/2, x+1/2, -y'
'z+1/2, -x+1/2, y'
'-y+1/2, -z+1/2, -x'
'y+1/2, -z+1/2, x'
'-y+1/2, z+1/2, x'
'y+1/2, z+1/2, -x'
'-y+1/2, -x+1/2, z'
'y+1/2, x+1/2, z'
'-y+1/2, x+1/2, -z'
'y+1/2, -x+1/2, -z'
'-x+1/2, -z+1/2, y'
'x+1/2, -z+1/2, -y'
'x+1/2, z+1/2, y'
'-x+1/2, z+1/2, -y'
'-z+1/2, -y+1/2, x'
'-z+1/2, y+1/2, -x'
'z+1/2, -y+1/2, -x'
'z+1/2, y+1/2, x'

loop_
_atom_site_label
_atom_site_type_symbol
_atom_site_fract_x
_atom_site_fract_y
_atom_site_fract_z
_atom_site_U_iso_or_equiv
_atom_site_adp_type
_atom_site_occupancy
_atom_site_site_symmetry_order
_atom_site_calc_flag
_atom_site_refinement_flags_posn
_atom_site_refinement_flags_adp
_atom_site_refinement_flags_occupancy
_atom_site_disorder_assembly
_atom_site_disorder_group
Cl1 Cl 0.500000 1.000000 0.500000 0.0204(4) Uani 1 48 d S T P . .
Na1 Na 0.500000 0.500000 0.500000 0.0231(5) Uani 1 48 d S T P . .

loop_
_atom_site_aniso_label
_atom_site_aniso_U_11
_atom_site_aniso_U_22
_atom_site_aniso_U_33
_atom_site_aniso_U_23
_atom_site_aniso_U_13
_atom_site_aniso_U_12
Cl1 0.0204(4) 0.0204(4) 0.0204(4) 0.000 0.000 0.000
Na1 0.0231(5) 0.0231(5) 0.0231(5) 0.000 0.000 0.000

loop_
_atom_type_symbol
_atom_type_description
_atom_type_scat_dispersion_real
_atom_type_scat_dispersion_imag
_atom_type_scat_source
Cl Cl 0.1484 0.1585 'International Tables Vol C Tables 4.2.6.8 and 6.1.1.4'
Na Na 0.0362 0.0249 'International Tables Vol C Tables 4.2.6.8 and 6.1.1.4'

loop_
_exptl_crystal_face_index_h
_exptl_crystal_face_index_k
_exptl_crystal_face_index_l
_exptl_crystal_face_perp_dist
0 1 0 0.0436
1 0 0 0.0614
1 1 0 0.0482
1 -1 0 0.0817
0 -1 0 0.0846
0 0 1 0.0295
0 0 -1 0.0295
-4 -7 1 0.0624
-3 7 0 0.0464
-8 0 2 0.0669

loop_
_geom_angle_atom_site_label_1
_geom_angle_atom_site_label_2
_geom_angle_atom_site_label_3
_geom_angle
_geom_angle_site_symmetry_1
_geom_angle_site_symmetry_3
_geom_angle_publ_flag
Na1 Cl1 Na1 90.0 73 . ?
Na1 Cl1 Na1 90.0 1_565 25 ?
Na1 Cl1 Na1 90.0 1_565 73_455 ?
Na1 Cl1 Na1 90.0 73 1_565 ?
Na1 Cl1 Na1 180.0 73 73_455 ?
Na1 Cl1 Na1 180.0 . 1_565 ?
Na1 Cl1 Na1 90.0 . 25 ?
Na1 Cl1 Na1 90.0 73 25_554 ?
Na1 Cl1 Na1 180.0 25_554 25 ?
Na1 Cl1 Na1 90.0 . 25_554 ?
Na1 Cl1 Na1 90.0 . 73_455 ?
Na1 Cl1 Na1 90.0 1_565 25_554 ?
Na1 Cl1 Na1 90.0 25_554 73_455 ?
Na1 Cl1 Na1 90.0 73 25 ?
Na1 Cl1 Na1 90.0 25 73_455 ?
Cl1 Na1 Cl1 90.0 73_545 . ?
Cl1 Na1 Cl1 90.0 1_545 25_545 ?
Cl1 Na1 Cl1 90.0 1_545 73_445 ?
Cl1 Na1 Cl1 90.0 73_545 1_545 ?
Cl1 Na1 Cl1 180.0 73_545 73_445 ?
Cl1 Na1 Cl1 180.0 . 1_545 ?
Cl1 Na1 Cl1 90.0 . 25_545 ?
Cl1 Na1 Cl1 90.0 73_545 25_544 ?
Cl1 Na1 Cl1 180.0 25_544 25_545 ?
Cl1 Na1 Cl1 90.0 . 25_544 ?
Cl1 Na1 Cl1 90.0 . 73_445 ?
Cl1 Na1 Cl1 90.0 1_545 25_544 ?
Cl1 Na1 Cl1 90.0 25_544 73_445 ?
Cl1 Na1 Cl1 90.0 73_545 25_545 ?
Cl1 Na1 Cl1 90.0 25_545 73_445 ?
Cl1 Na1 Na1 90.0 . 49_454 ?
Cl1 Na1 Na1 45.0 73_445 73_445 ?
Cl1 Na1 Na1 45.0 . 25 ?
Cl1 Na1 Na1 45.0 25_544 49_454 ?
Cl1 Na1 Na1 135.0 25_544 49 ?
Cl1 Na1 Na1 45.0 73_445 49_454 ?
Cl1 Na1 Na1 90.0 73_445 25 ?
Cl1 Na1 Na1 90.0 25_544 73 ?
Cl1 Na1 Na1 90.0 . 49 ?
Cl1 Na1 Na1 90.0 25_545 73 ?
Cl1 Na1 Na1 135.0 73_445 49 ?
Cl1 Na1 Na1 135.0 73_445 73 ?
Cl1 Na1 Na1 135.0 25_544 25 ?
Cl1 Na1 Na1 90.0 73_545 25_544 ?
Cl1 Na1 Na1 90.0 25_545 73_445 ?
Cl1 Na1 Na1 135.0 . 25_544 ?
Cl1 Na1 Na1 45.0 73_545 49 ?
Cl1 Na1 Na1 45.0 1_545 25_544 ?
Cl1 Na1 Na1 90.0 1_545 49 ?
Cl1 Na1 Na1 45.0 25_544 25_544 ?
Cl1 Na1 Na1 45.0 25_545 49 ?
Cl1 Na1 Na1 90.0 73_445 25_544 ?
Cl1 Na1 Na1 90.0 73_545 25 ?
Cl1 Na1 Na1 135.0 73_545 73_445 ?
Cl1 Na1 Na1 135.0 1_545 25 ?
Cl1 Na1 Na1 135.0 . 73_445 ?
Cl1 Na1 Na1 45.0 25_545 25 ?
Cl1 Na1 Na1 45.0 1_545 73_445 ?
Cl1 Na1 Na1 135.0 73_545 49_454 ?
Cl1 Na1 Na1 90.0 25_544 73_445 ?
Cl1 Na1 Na1 90.0 1_545 49_454 ?
Cl1 Na1 Na1 45.0 73_545 73 ?
Cl1 Na1 Na1 135.0 25_545 49_454 ?
Cl1 Na1 Na1 45.0 . 73 ?
Cl1 Na1 Na1 135.0 1_545 73 ?
Cl1 Na1 Na1 135.0 25_545 25_544 ?
Na1 Na1 Na1 60.0 73 25 ?
Na1 Na1 Na1 120.0 73 25_544 ?
Na1 Na1 Na1 60.0 73_445 49_454 ?
Na1 Na1 Na1 180.0 25_544 25 ?
Na1 Na1 Na1 120.0 73 49_454 ?
Na1 Na1 Na1 120.0 73_445 25 ?
Na1 Na1 Na1 120.0 25_544 49 ?
Na1 Na1 Na1 60.0 49 25 ?
Na1 Na1 Na1 60.0 73 49 ?
Na1 Na1 Na1 120.0 73_445 49 ?
Na1 Na1 Na1 60.0 25_544 49_454 ?
Na1 Na1 Na1 180.0 73 73_445 ?
Na1 Na1 Na1 180.0 49 49_454 ?
Na1 Na1 Na1 60.0 25_544 73_445 ?
Na1 Na1 Na1 120.0 25 49_454 ?

loop_
_geom_bond_atom_site_label_1
_geom_bond_atom_site_label_2
_geom_bond_distance
_geom_bond_site_symmetry_2
_geom_bond_publ_flag
Cl1 Na1 2.81785(15) 73 ?
Cl1 Na1 2.81785(15) 25 ?
Cl1 Na1 2.81785(15) 25_554 ?
Cl1 Na1 2.81785(15) . ?
Cl1 Na1 2.81785(14) 1_565 ?
Cl1 Na1 2.81785(15) 73_455 ?
Na1 Na1 3.9850(2) 73 ?
Na1 Na1 3.9850(2) 25 ?
Na1 Na1 3.9850(2) 49 ?
Na1 Na1 3.9850(2) 25_544 ?
Na1 Na1 3.9850(2) 49_454 ?
Na1 Na1 3.9850(2) 73_445 ?

loop_
_exptl_oxdiff_crystal_face_indexfrac_h
_exptl_oxdiff_crystal_face_indexfrac_k
_exptl_oxdiff_crystal_face_indexfrac_l
_exptl_oxdiff_crystal_face_x
_exptl_oxdiff_crystal_face_y
_exptl_oxdiff_crystal_face_z
-0.0000 0.9999 0.0001 -0.0683 0.0204 -0.1038
1.0000 0.0001 -0.0000 -0.1023 0.0181 0.0709
0.9999 0.9999 0.0001 -0.1706 0.0385 -0.0328
1.0000 -0.9998 -0.0001 -0.0340 -0.0023 0.1747
0.0000 -0.9999 -0.0001 0.0683 -0.0204 0.1038
-0.0001 -0.0002 1.0001 -0.0265 -0.1228 -0.0067
0.0001 0.0002 -1.0001 0.0265 0.1228 0.0067
-4.1240 -6.6264 1.4889 0.8350 -0.3929 0.3852
-3.4617 7.1439 0.2013 -0.1391 0.0585 -0.9885
-7.7349 -0.3696 1.7975 0.7689 -0.3684 -0.5226
